data_1547893
loop_
_publ_author_name
'Sudipta Mondal'
'Maxim Varenik'
'Daniel Nir Bloch'
'Yoav Atsmon-Raz'
'Guy Jacoby'
'Lihi Adler-Abramovich'
'Linda J.W. Shimon'
'Roy Beck'
'Yifat Miller'
'Oren Regev'
'Ehud Gazit'

_publ_section_title
;
 A minimal length rigid helical peptide motif allows rational design of
 modular surfactants
;
_journal_name_full 'Nature Communications'
_journal_page_first 14018
_journal_paper_doi 10.1038/ncomms14018
_journal_volume 8
_journal_year 2017
_chemical_absolute_configuration syn
_chemical_formula_moiety 'C41 H62 N7 O8, 5.25(H2 O)'
_chemical_formula_sum 'C41 H72.5 N7 O13.25'
_chemical_formula_weight 875.55
_space_group_crystal_system triclinic
_space_group_IT_number 1
_space_group_name_Hall 'P 1'
_space_group_name_H-M_alt 'P 1'
_symmetry_space_group_name_Hall 'P 1'
_symmetry_space_group_name_H-M 'P 1'
_atom_sites_solution_hydrogens mixed
_cell_angle_alpha 81.370(6)
_cell_angle_beta 78.531(5)
_cell_angle_gamma 80.367(6)
_cell_formula_units_Z 2
_cell_length_a 11.0081(10)
_cell_length_b 11.0439(11)
_cell_length_c 20.174(2)
_cell_measurement_reflns_used 28139
_cell_measurement_temperature 100(2)
_cell_measurement_theta_max 25.68
_cell_measurement_theta_min 2.85
_cell_volume 2352.4(4)
_computing_cell_refinement 'Bruker Apex2'
_computing_data_collection 'Bruker Apex2'
_computing_data_reduction 'Bruker Apex2'
_computing_structure_refinement 'SHELXL-2016/4 (Sheldrick, 2016)'
_computing_structure_solution 'SHELXT-2013 (Sheldrick, 2013)'
_diffrn_ambient_temperature 100(2)
_diffrn_measured_fraction_theta_full 0.982
_diffrn_measured_fraction_theta_max 0.982
_diffrn_measurement_device_type 'Bruker KappaApexII CCD'
_diffrn_measurement_method 'phi and omega scans'
_diffrn_radiation_type MoK\a
_diffrn_radiation_wavelength 0.71073
_diffrn_reflns_av_R_equivalents 0.0396
_diffrn_reflns_av_unetI/netI 0.0829
_diffrn_reflns_Laue_measured_fraction_full 0.982
_diffrn_reflns_Laue_measured_fraction_max 0.982
_diffrn_reflns_limit_h_max 11
_diffrn_reflns_limit_h_min -13
_diffrn_reflns_limit_k_max 13
_diffrn_reflns_limit_k_min -13
_diffrn_reflns_limit_l_max 24
_diffrn_reflns_limit_l_min -24
_diffrn_reflns_number 28139
_diffrn_reflns_theta_full 25.242
_diffrn_reflns_theta_max 25.680
_diffrn_reflns_theta_min 2.865
_diffrn_source 'sealed tube'
_exptl_absorpt_coefficient_mu 0.092
_exptl_absorpt_correction_T_max 0.9982
_exptl_absorpt_correction_T_min 0.9864
_exptl_absorpt_correction_type multi-scan
_exptl_absorpt_process_details SADABS
_exptl_crystal_colour colourless
_exptl_crystal_density_diffrn 1.236
_exptl_crystal_description needle
_exptl_crystal_F_000 947
_exptl_crystal_size_max 0.150
_exptl_crystal_size_mid 0.020
_exptl_crystal_size_min 0.020
_refine_diff_density_max 0.594
_refine_diff_density_min -0.567
_refine_diff_density_rms 0.054
_refine_ls_abs_structure_details
;
 Flack x determined using 3859 quotients [(I+)-(I-)]/[(I+)+(I-)]
 (Parsons, Flack and Wagner, Acta Cryst. B69 (2013) 249-259).
;
_refine_ls_extinction_coef .
_refine_ls_extinction_method none
_refine_ls_goodness_of_fit_ref 1.028
_refine_ls_hydrogen_treatment mixed
_refine_ls_matrix_type full
_refine_ls_number_parameters 1147
_refine_ls_number_reflns 15363
_refine_ls_number_restraints 3
_refine_ls_restrained_S_all 1.028
_refine_ls_R_factor_all 0.0826
_refine_ls_R_factor_gt 0.0556
_refine_ls_shift/su_max 0.000
_refine_ls_shift/su_mean 0.000
_refine_ls_structure_factor_coef Fsqd
_refine_ls_weighting_details 'w=1/[\s^2^(Fo^2^)+(0.0564P)^2^+0.2390P] where P=(Fo^2^+2Fc^2^)/3'
_refine_ls_weighting_scheme calc
_refine_ls_wR_factor_gt 0.1123
_refine_ls_wR_factor_ref 0.1266
_reflns_Friedel_coverage 0.746
_reflns_Friedel_fraction_full 0.748
_reflns_Friedel_fraction_max 0.733
_reflns_number_gt 11680
_reflns_number_total 15363
_reflns_threshold_expression 'I > 2\s(I)'
_cod_data_source_file ncomms14018-s2.cif
_cod_data_source_block SHR-FLLF
_cod_depositor_comments
;

2019-07-03
Z value and formula fixed to values more according to usual
chemical conventions.                 miguel
;
_cod_original_formula_weight 1751.11
_cod_original_formula_moiety '2(C41 H62 N7 O8), 10.5(H2 O)'
_cod_original_formula_units_Z 1
_cod_original_cell_volume 2352.3(4)
_cod_original_formula_sum 'C82 H145 N14 O26.50'
_cod_database_code 1547893
_shelx_space_group_comment
;
The symmetry employed for this shelxl refinement is uniquely defined
by the following loop, which should always be used as a source of
symmetry information in preference to the above space-group names.
They are only intended as comments.
;
_shelx_estimated_absorpt_t_min 0.986
_shelx_estimated_absorpt_t_max 0.998

loop_
_space_group_symop_operation_xyz
'x, y, z'

loop_
_atom_site_label
_atom_site_type_symbol
_atom_site_fract_x
_atom_site_fract_y
_atom_site_fract_z
_atom_site_U_iso_or_equiv
_atom_site_adp_type
_atom_site_occupancy
_atom_site_site_symmetry_order
_atom_site_calc_flag
_atom_site_refinement_flags_posn
_atom_site_refinement_flags_adp
_atom_site_refinement_flags_occupancy
_atom_site_disorder_assembly
_atom_site_disorder_group
C1 C 0.5453(4) -0.0706(5) 0.7519(2) 0.0205(11) Uani 1 1 d . . . . .
C2 C 0.5195(5) -0.0022(5) 0.6917(2) 0.0246(12) Uani 1 1 d . . . . .
H2 H 0.461610 -0.026269 0.668736 0.030 Uiso 1 1 calc R U . . .
C3 C 0.5773(5) 0.1009(5) 0.6647(3) 0.0335(14) Uani 1 1 d . . . . .
H3 H 0.559115 0.146662 0.623170 0.040 Uiso 1 1 calc R U . . .
C4 C 0.6606(5) 0.1375(5) 0.6973(3) 0.0321(13) Uani 1 1 d . . . . .
H4 H 0.698864 0.209217 0.678991 0.039 Uiso 1 1 calc R U . . .
C5 C 0.6881(5) 0.0693(5) 0.7568(3) 0.0335(14) Uani 1 1 d . . . . .
H5 H 0.746407 0.093564 0.779457 0.040 Uiso 1 1 calc R U . . .
C6 C 0.6319(5) -0.0337(5) 0.7837(3) 0.0260(12) Uani 1 1 d . . . . .
H6 H 0.652393 -0.080334 0.824494 0.031 Uiso 1 1 calc R U . . .
C7 C 0.4785(5) -0.1794(4) 0.7842(3) 0.0223(12) Uani 1 1 d . . . . .
H7A H 0.536851 -0.243263 0.806410 0.027 Uiso 1 1 calc R U . . .
H7B H 0.452464 -0.216049 0.748257 0.027 Uiso 1 1 calc R U . . .
C8 C 0.3624(5) -0.1413(4) 0.8373(2) 0.0192(11) Uani 1 1 d . . . . .
H8 H 0.390954 -0.102704 0.872246 0.023 Uiso 1 1 calc R U . . .
C9 C 0.2659(5) -0.0459(5) 0.8064(2) 0.0183(11) Uani 1 1 d . . . . .
N1 N 0.3061(5) -0.2522(4) 0.8727(2) 0.0211(10) Uani 1 1 d . . . . .
H1A H 0.290(5) -0.294(5) 0.842(3) 0.025 Uiso 1 1 d . U . . .
H1B H 0.234(5) -0.226(4) 0.900(2) 0.015(13) Uiso 1 1 d . . . . .
H1C H 0.363(7) -0.303(6) 0.898(3) 0.05(2) Uiso 1 1 d . . . . .
O1 O 0.2643(3) 0.0645(3) 0.80976(17) 0.0226(8) Uani 1 1 d . . . . .
C10 C 0.1038(5) -0.0034(4) 0.7341(2) 0.0194(11) Uani 1 1 d . . . . .
C11 C 0.0160(5) -0.0800(5) 0.7147(3) 0.0251(12) Uani 1 1 d . . . . .
H11A H 0.065333 -0.146277 0.689449 0.038 Uiso 1 1 calc R U . . .
H11B H -0.038895 -0.026724 0.686170 0.038 Uiso 1 1 calc R U . . .
H11C H -0.034960 -0.116108 0.756148 0.038 Uiso 1 1 calc R U . . .
C12 C 0.1796(5) 0.0578(5) 0.6702(2) 0.0255(12) Uani 1 1 d . . . . .
H12A H 0.237165 0.105112 0.683169 0.038 Uiso 1 1 calc R U . . .
H12B H 0.122819 0.113635 0.643762 0.038 Uiso 1 1 calc R U . . .
H12C H 0.227588 -0.005846 0.642600 0.038 Uiso 1 1 calc R U . . .
C13 C 0.0237(5) 0.0943(4) 0.7779(2) 0.0187(11) Uani 1 1 d . . . . .
O2 O 0.0019(3) 0.2030(3) 0.75254(18) 0.0294(9) Uani 1 1 d . . . . .
N2 N -0.0292(4) 0.0538(3) 0.84057(19) 0.0173(9) Uani 1 1 d . . . . .
H2A H -0.012466 -0.024671 0.856414 0.021 Uiso 1 1 calc R U . . .
C14 C -0.1154(4) 0.1387(4) 0.8837(2) 0.0182(11) Uani 1 1 d . . . . .
H14 H -0.164437 0.199572 0.853544 0.022 Uiso 1 1 calc R U . . .
C15 C -0.2077(5) 0.0676(4) 0.9348(3) 0.0211(11) Uani 1 1 d . . . . .
H15A H -0.160716 0.010717 0.966731 0.025 Uiso 1 1 calc R U . . .
H15B H -0.244123 0.016269 0.909765 0.025 Uiso 1 1 calc R U . . .
C16 C -0.3149(5) 0.1464(5) 0.9764(3) 0.0265(12) Uani 1 1 d . . . . .
H16 H -0.278814 0.190271 1.006185 0.032 Uiso 1 1 calc R U . . .
C17 C -0.4023(6) 0.0612(6) 1.0220(3) 0.0360(14) Uani 1 1 d . . . . .
H17A H -0.435902 0.015028 0.993597 0.054 Uiso 1 1 calc R U . . .
H17B H -0.471432 0.110979 1.048857 0.054 Uiso 1 1 calc R U . . .
H17C H -0.355445 0.002989 1.052780 0.054 Uiso 1 1 calc R U . . .
C18 C -0.3893(5) 0.2425(5) 0.9320(3) 0.0359(14) Uani 1 1 d . . . . .
H18A H -0.335902 0.303182 0.907219 0.054 Uiso 1 1 calc R U . . .
H18B H -0.461604 0.284569 0.960863 0.054 Uiso 1 1 calc R U . . .
H18C H -0.418492 0.201570 0.899463 0.054 Uiso 1 1 calc R U . . .
C19 C -0.0434(5) 0.2113(4) 0.9176(2) 0.0192(11) Uani 1 1 d . . . . .
O3 O -0.0763(3) 0.3238(3) 0.92033(17) 0.0218(8) Uani 1 1 d . . . . .
N3 N 0.0564(4) 0.1502(4) 0.94297(19) 0.0191(9) Uani 1 1 d . . . . .
H3A H 0.077827 0.070333 0.940630 0.023 Uiso 1 1 calc R U . . .
C20 C 0.1292(5) 0.2166(5) 0.9745(3) 0.0227(12) Uani 1 1 d . . . . .
H20 H 0.075915 0.246237 1.016777 0.027 Uiso 1 1 calc R U . . .
C21 C 0.2436(6) 0.1303(5) 0.9937(3) 0.0315(14) Uani 1 1 d . . . . .
H21A H 0.216458 0.059236 1.025037 0.047 Uiso 1 1 calc R U . . .
H21B H 0.290989 0.174983 1.015865 0.047 Uiso 1 1 calc R U . . .
H21C H 0.296911 0.101367 0.952486 0.047 Uiso 1 1 calc R U . . .
C22 C 0.1723(5) 0.3278(4) 0.9266(2) 0.0178(11) Uani 1 1 d . . . . .
O4 O 0.1751(3) 0.4262(3) 0.94878(16) 0.0203(8) Uani 1 1 d . . . . .
N4 N 0.2084(4) 0.3125(3) 0.86050(19) 0.0170(9) Uani 1 1 d . . . . .
H4A H 0.202872 0.240990 0.847939 0.020 Uiso 1 1 calc R U . . .
C23 C 0.2564(5) 0.4078(4) 0.8082(2) 0.0181(11) Uani 1 1 d . . . . .
C24 C 0.3858(5) 0.4297(5) 0.8168(3) 0.0249(12) Uani 1 1 d . . . . .
H24A H 0.380668 0.453391 0.862328 0.037 Uiso 1 1 calc R U . . .
H24B H 0.414482 0.496074 0.782257 0.037 Uiso 1 1 calc R U . . .
H24C H 0.445140 0.353556 0.811445 0.037 Uiso 1 1 calc R U . . .
C25 C 0.2655(5) 0.3634(5) 0.7385(2) 0.0223(12) Uani 1 1 d . . . . .
H25A H 0.324850 0.286832 0.735350 0.033 Uiso 1 1 calc R U . . .
H25B H 0.294620 0.427101 0.702286 0.033 Uiso 1 1 calc R U . . .
H25C H 0.182888 0.347924 0.733546 0.033 Uiso 1 1 calc R U . . .
C26 C 0.1631(5) 0.5286(4) 0.8096(2) 0.0162(11) Uani 1 1 d . . . . .
O5 O 0.2008(3) 0.6298(3) 0.78733(16) 0.0195(8) Uani 1 1 d . . . . .
N5 N 0.0425(4) 0.5172(3) 0.83015(19) 0.0155(9) Uani 1 1 d . . . . .
H5A H 0.021824 0.443496 0.846495 0.019 Uiso 1 1 calc R U . . .
C27 C -0.0567(4) 0.6221(4) 0.8266(2) 0.0155(10) Uani 1 1 d . . . . .
H27 H -0.028320 0.680308 0.785575 0.019 Uiso 1 1 calc R U . . .
C28 C -0.1766(5) 0.5801(5) 0.8157(3) 0.0210(11) Uani 1 1 d . . . . .
H28A H -0.207298 0.523222 0.856085 0.025 Uiso 1 1 calc R U . . .
H28B H -0.241643 0.653316 0.812384 0.025 Uiso 1 1 calc R U . . .
C29 C -0.1594(5) 0.5155(5) 0.7525(3) 0.0278(13) Uani 1 1 d . . . . .
H29 H -0.100227 0.437127 0.758743 0.033 Uiso 1 1 calc R U . . .
C30 C -0.1061(6) 0.5903(7) 0.6883(3) 0.0494(13) Uani 1 1 d . . . . .
H30A H -0.157492 0.671557 0.683706 0.074 Uiso 1 1 calc R U . . .
H30B H -0.105734 0.547330 0.649126 0.074 Uiso 1 1 calc R U . . .
H30C H -0.020256 0.600870 0.690114 0.074 Uiso 1 1 calc R U . . .
C31 C -0.2854(6) 0.4807(7) 0.7462(3) 0.0494(13) Uani 1 1 d . . . . .
H31A H -0.341641 0.555867 0.733984 0.074 Uiso 1 1 calc R U . . .
H31B H -0.322883 0.438436 0.789902 0.074 Uiso 1 1 calc R U . . .
H31C H -0.272291 0.425646 0.710856 0.074 Uiso 1 1 calc R U . . .
C32 C -0.0858(5) 0.6950(4) 0.8882(2) 0.0177(11) Uani 1 1 d . . . . .
O6 O -0.1649(3) 0.7883(3) 0.88800(17) 0.0253(8) Uani 1 1 d . . . . .
N6 N -0.0239(4) 0.6538(4) 0.93954(19) 0.0185(9) Uani 1 1 d . . . . .
H6A H 0.029154 0.584842 0.937170 0.022 Uiso 1 1 calc R U . . .
C33 C -0.0407(5) 0.7186(4) 0.9998(2) 0.0189(11) Uani 1 1 d . . . . .
H33 H -0.117918 0.780890 0.999813 0.023 Uiso 1 1 calc R U . . .
C34 C 0.0711(5) 0.7890(5) 0.9925(2) 0.0214(12) Uani 1 1 d . . . . .
O7 O 0.0878(3) 0.8677(3) 0.93977(17) 0.0234(8) Uani 1 1 d . . . . .
O8 O 0.1431(4) 0.7635(4) 1.03397(18) 0.0363(10) Uani 1 1 d . . . . .
C35 C -0.0610(5) 0.6282(5) 1.0646(2) 0.0218(12) Uani 1 1 d . . . . .
H35A H 0.003500 0.554359 1.060152 0.026 Uiso 1 1 calc R U . . .
H35B H -0.050337 0.667782 1.103525 0.026 Uiso 1 1 calc R U . . .
C36 C -0.1899(5) 0.5876(4) 1.0792(2) 0.0199(11) Uani 1 1 d . . . . .
C37 C -0.2147(6) 0.4924(5) 1.0485(3) 0.0291(13) Uani 1 1 d . . . . .
H37 H -0.149699 0.449490 1.018476 0.035 Uiso 1 1 calc R U . . .
C38 C -0.3342(6) 0.4597(5) 1.0615(3) 0.0378(15) Uani 1 1 d . . . . .
H38 H -0.350379 0.394202 1.040309 0.045 Uiso 1 1 calc R U . . .
C39 C -0.4310(6) 0.5216(6) 1.1052(3) 0.0417(16) Uani 1 1 d . . . . .
H39 H -0.512433 0.498236 1.114070 0.050 Uiso 1 1 calc R U . . .
C40 C -0.2870(5) 0.6502(5) 1.1222(3) 0.0286(13) Uani 1 1 d . . . . .
H40 H -0.271109 0.716362 1.142903 0.034 Uiso 1 1 calc R U . . .
C41 C -0.4074(6) 0.6172(6) 1.1355(3) 0.0394(15) Uani 1 1 d . . . . .
H41 H -0.472701 0.660384 1.165183 0.047 Uiso 1 1 calc R U . . .
C42 C 0.2137(5) 0.7422(4) 0.5202(3) 0.0226(12) Uani 1 1 d . . . . .
C43 C 0.2897(5) 0.8282(5) 0.4886(3) 0.0286(13) Uani 1 1 d . . . . .
H43 H 0.274726 0.873876 0.446448 0.034 Uiso 1 1 calc R U . . .
C44 C 0.3872(5) 0.8498(5) 0.5166(3) 0.0308(13) Uani 1 1 d . . . . .
H44 H 0.440225 0.908118 0.493217 0.037 Uiso 1 1 calc R U . . .
C45 C 0.4080(6) 0.7868(5) 0.5788(3) 0.0320(14) Uani 1 1 d . . . . .
H45 H 0.476311 0.800175 0.597779 0.038 Uiso 1 1 calc R U . . .
C46 C 0.3289(5) 0.7043(5) 0.6132(3) 0.0302(13) Uani 1 1 d . . . . .
H46 H 0.340165 0.663418 0.656927 0.036 Uiso 1 1 calc R U . . .
C47 C 0.2330(5) 0.6815(5) 0.5835(3) 0.0270(13) Uani 1 1 d . . . . .
H47 H 0.179670 0.623465 0.606862 0.032 Uiso 1 1 calc R U . . .
C48 C 0.1162(5) 0.7077(5) 0.4860(3) 0.0250(12) Uani 1 1 d . . . . .
H48A H 0.063496 0.783532 0.469530 0.030 Uiso 1 1 calc R U . . .
H48B H 0.061436 0.655988 0.519316 0.030 Uiso 1 1 calc R U . . .
C49 C 0.1805(5) 0.6352(4) 0.4251(3) 0.0203(11) Uani 1 1 d . . . . .
H49 H 0.228598 0.692311 0.390443 0.024 Uiso 1 1 calc R U . . .
C50 C 0.2725(5) 0.5245(4) 0.4463(2) 0.0182(11) Uani 1 1 d . . . . .
C51 C 0.3104(5) 0.3067(4) 0.4919(2) 0.0190(11) Uani 1 1 d . . . . .
O9 O 0.3807(3) 0.5386(3) 0.44626(16) 0.0220(8) Uani 1 1 d . . . . .
N7 N 0.0817(5) 0.6002(5) 0.3933(3) 0.0245(11) Uani 1 1 d . . . . .
H7C H 0.117(5) 0.552(5) 0.363(3) 0.014(13) Uiso 1 1 d . . . . .
H7D H 0.026(6) 0.550(6) 0.427(3) 0.046(18) Uiso 1 1 d . . . . .
H7E H 0.039(7) 0.658(7) 0.379(3) 0.056 Uiso 1 1 d . U . . .
N8 N 0.2291(4) 0.4158(4) 0.4656(2) 0.0185(9) Uani 1 1 d . . . . .
H8A H 0.151844 0.409549 0.462495 0.022 Uiso 1 1 calc R U . . .
C52 C 0.3319(5) 0.3235(5) 0.5619(2) 0.0268(13) Uani 1 1 d . . . . .
H52A H 0.374993 0.395690 0.558208 0.040 Uiso 1 1 calc R U . . .
H52B H 0.383385 0.249528 0.580041 0.040 Uiso 1 1 calc R U . . .
H52C H 0.251095 0.336203 0.592687 0.040 Uiso 1 1 calc R U . . .
C53 C 0.2443(5) 0.1934(5) 0.4962(3) 0.0235(12) Uani 1 1 d . . . . .
H53A H 0.162760 0.205170 0.526345 0.035 Uiso 1 1 calc R U . . .
H53B H 0.295721 0.119449 0.514395 0.035 Uiso 1 1 calc R U . . .
H53C H 0.232210 0.183254 0.450625 0.035 Uiso 1 1 calc R U . . .
O10 O 0.5357(3) 0.2577(3) 0.46034(17) 0.0265(8) Uani 1 1 d . . . . .
N9 N 0.4253(4) 0.3010(4) 0.37524(19) 0.0183(9) Uani 1 1 d . . . . .
H9A H 0.352006 0.324881 0.362691 0.022 Uiso 1 1 calc R U . . .
C54 C 0.4338(5) 0.2884(4) 0.4413(2) 0.0197(11) Uani 1 1 d . . . . .
C55 C 0.5373(4) 0.2751(5) 0.3239(2) 0.0186(11) Uani 1 1 d . . . . .
H55 H 0.583741 0.194094 0.340591 0.022 Uiso 1 1 calc R U . . .
C56 C 0.5034(5) 0.2597(5) 0.2568(2) 0.0225(12) Uani 1 1 d . . . . .
H56A H 0.581372 0.245036 0.223032 0.027 Uiso 1 1 calc R U . . .
H56B H 0.454305 0.337713 0.239846 0.027 Uiso 1 1 calc R U . . .
C57 C 0.4273(5) 0.1527(5) 0.2615(3) 0.0276(13) Uani 1 1 d . . . . .
H57 H 0.342287 0.175349 0.288836 0.033 Uiso 1 1 calc R U . . .
C58 C 0.4120(6) 0.1353(6) 0.1903(3) 0.0398(15) Uani 1 1 d . . . . .
H58A H 0.493496 0.104462 0.164318 0.060 Uiso 1 1 calc R U . . .
H58B H 0.378720 0.214783 0.167071 0.060 Uiso 1 1 calc R U . . .
H58C H 0.353836 0.075578 0.193637 0.060 Uiso 1 1 calc R U . . .
C59 C 0.4891(6) 0.0323(6) 0.2964(4) 0.0481(17) Uani 1 1 d . . . . .
H59A H 0.441996 -0.034996 0.295189 0.072 Uiso 1 1 calc R U . . .
H59B H 0.489607 0.041799 0.343854 0.072 Uiso 1 1 calc R U . . .
H59C H 0.575341 0.012722 0.272535 0.072 Uiso 1 1 calc R U . . .
C60 C 0.6255(5) 0.3718(5) 0.3151(2) 0.0213(11) Uani 1 1 d . . . . .
O11 O 0.7393(3) 0.3390(3) 0.31003(18) 0.0284(9) Uani 1 1 d . . . . .
N10 N 0.5748(4) 0.4906(4) 0.3139(2) 0.0208(9) Uani 1 1 d . . . . .
H10A H 0.493459 0.512018 0.316638 0.025 Uiso 1 1 calc R U . . .
N11 N 0.6707(4) 0.5212(3) 0.42772(19) 0.0178(9) Uani 1 1 d . . . . .
H11D H 0.591020 0.513175 0.433261 0.021 Uiso 1 1 calc R U . . .
C61 C 0.7327(5) 0.5555(5) 0.3655(2) 0.0218(12) Uani 1 1 d . . . . .
C62 C 0.6563(5) 0.5839(5) 0.3080(2) 0.0211(11) Uani 1 1 d . . . . .
H62 H 0.715639 0.581422 0.263578 0.025 Uiso 1 1 calc R U . . .
C63 C 0.5823(5) 0.7130(5) 0.3095(3) 0.0298(13) Uani 1 1 d . . . . .
H63A H 0.543455 0.735359 0.268808 0.045 Uiso 1 1 calc R U . . .
H63B H 0.638774 0.772511 0.310181 0.045 Uiso 1 1 calc R U . . .
H63C H 0.517089 0.714488 0.350333 0.045 Uiso 1 1 calc R U . . .
C64 C 0.7340(4) 0.4969(4) 0.4870(2) 0.0168(11) Uani 1 1 d . . . . .
C65 C 0.6468(5) 0.4371(5) 0.5473(2) 0.0212(11) Uani 1 1 d . . . . .
H65A H 0.571185 0.496040 0.559356 0.032 Uiso 1 1 calc R U . . .
H65B H 0.689804 0.414205 0.586444 0.032 Uiso 1 1 calc R U . . .
H65C H 0.623471 0.362949 0.534719 0.032 Uiso 1 1 calc R U . . .
O12 O 0.8447(3) 0.5704(3) 0.35474(17) 0.0249(8) Uani 1 1 d . . . . .
C66 C 0.7655(5) 0.6166(4) 0.5036(3) 0.0229(12) Uani 1 1 d . . . . .
H66A H 0.819652 0.654551 0.464143 0.034 Uiso 1 1 calc R U . . .
H66B H 0.809000 0.598812 0.542690 0.034 Uiso 1 1 calc R U . . .
H66C H 0.688086 0.673679 0.514823 0.034 Uiso 1 1 calc R U . . .
O13 O 0.9536(3) 0.4143(3) 0.48699(17) 0.0221(8) Uani 1 1 d . . . . .
N12 N 0.8407(4) 0.3067(4) 0.44091(19) 0.0172(9) Uani 1 1 d . . . . .
H12D H 0.769808 0.308214 0.426678 0.021 Uiso 1 1 calc R U . . .
C67 C 0.8534(5) 0.4027(4) 0.4701(2) 0.0175(11) Uani 1 1 d . . . . .
C68 C 0.9355(5) 0.1988(4) 0.4308(2) 0.0186(11) Uani 1 1 d . . . . .
H68 H 0.981636 0.183983 0.469888 0.022 Uiso 1 1 calc R U . . .
C69 C 0.8694(5) 0.0858(5) 0.4335(3) 0.0259(12) Uani 1 1 d . . . . .
H69A H 0.814038 0.103825 0.399048 0.031 Uiso 1 1 calc R U . . .
H69B H 0.933422 0.014856 0.420756 0.031 Uiso 1 1 calc R U . . .
C70 C 0.7913(6) 0.0479(5) 0.5028(3) 0.0409(11) Uani 1 1 d . . . . .
H70 H 0.736299 0.123485 0.518719 0.049 Uiso 1 1 calc R U . . .
C71 C 0.7081(6) -0.0433(5) 0.4948(3) 0.0409(11) Uani 1 1 d . . . . .
H71A H 0.759855 -0.114381 0.474667 0.049 Uiso 1 1 calc R U . . .
H71B H 0.648972 -0.002960 0.465102 0.049 Uiso 1 1 calc R U . . .
H71C H 0.661654 -0.071605 0.539636 0.049 Uiso 1 1 calc R U . . .
C72 C 0.8731(6) -0.0044(6) 0.5552(3) 0.0517(19) Uani 1 1 d . . . . .
H72A H 0.931314 -0.075827 0.539312 0.062 Uiso 1 1 calc R U . . .
H72B H 0.820512 -0.030348 0.598490 0.062 Uiso 1 1 calc R U . . .
H72C H 0.920657 0.059106 0.561710 0.062 Uiso 1 1 calc R U . . .
N13 N 1.0021(4) 0.2852(4) 0.3128(2) 0.0234(10) Uani 1 1 d . . . . .
H13A H 0.926965 0.328798 0.316337 0.028 Uiso 1 1 calc R U . . .
O14 O 1.1329(3) 0.1385(3) 0.36328(17) 0.0282(9) Uani 1 1 d . . . . .
C73 C 1.0321(5) 0.2084(4) 0.3653(2) 0.0191(11) Uani 1 1 d . . . . .
C74 C 1.0904(5) 0.3003(5) 0.2484(2) 0.0224(12) Uani 1 1 d . . . . .
H74 H 1.146108 0.219462 0.243939 0.027 Uiso 1 1 calc R U . . .
C75 C 1.0205(5) 0.3266(5) 0.1882(3) 0.0242(12) Uani 1 1 d . . . . .
H75A H 0.947932 0.391416 0.198257 0.029 Uiso 1 1 calc R U . . .
H75B H 1.076949 0.359944 0.147406 0.029 Uiso 1 1 calc R U . . .
C76 C 0.9742(5) 0.2151(5) 0.1716(2) 0.0221(12) Uani 1 1 d . . . . .
C77 C 0.8522(5) 0.2225(5) 0.1616(3) 0.0302(13) Uani 1 1 d . . . . .
H77 H 0.795847 0.296748 0.167958 0.036 Uiso 1 1 calc R U . . .
C78 C 0.8109(5) 0.1229(6) 0.1424(3) 0.0392(16) Uani 1 1 d . . . . .
H78 H 0.726856 0.129998 0.135722 0.047 Uiso 1 1 calc R U . . .
C79 C 0.8900(6) 0.0142(6) 0.1328(3) 0.0411(16) Uani 1 1 d . . . . .
H79 H 0.861308 -0.054048 0.120183 0.049 Uiso 1 1 calc R U . . .
C80 C 1.0128(7) 0.0064(6) 0.1422(3) 0.0460(17) Uani 1 1 d . . . . .
H80 H 1.069168 -0.067598 0.135265 0.055 Uiso 1 1 calc R U . . .
C81 C 1.0538(6) 0.1056(5) 0.1614(3) 0.0365(15) Uani 1 1 d . . . . .
H81 H 1.138006 0.098437 0.167807 0.044 Uiso 1 1 calc R U . . .
C82 C 1.1746(5) 0.3981(5) 0.2483(3) 0.0250(12) Uani 1 1 d . . . . .
N14 N 0.1884(4) -0.0880(4) 0.77431(19) 0.0174(9) Uani 1 1 d . . . . .
H14A H 0.188003 -0.168279 0.777362 0.021 Uiso 1 1 calc R U . . .
O15 O 1.1860(4) 0.4252(4) 0.30488(19) 0.0376(10) Uani 1 1 d . . . . .
O16 O 1.2318(4) 0.4408(3) 0.19187(19) 0.0347(9) Uani 1 1 d . . . . .
O17 O 0.3219(4) 0.4323(4) 0.04831(19) 0.0362(10) Uani 1 1 d . . . . .
O18 O 0.4539(4) 0.5869(3) 0.94668(19) 0.0341(10) Uani 1 1 d . . . . .
O19A O 0.9667(5) 0.8236(4) 0.3443(2) 0.0313(18) Uani 0.761(11) 1 d . . P A 1
O19B O 0.9805(16) 0.7694(16) 0.2867(9) 0.040(7) Uani 0.239(11) 1 d . . P A 2
O20 O 0.3057(4) 0.8282(3) 0.19194(19) 0.0368(10) Uani 1 1 d . . . . .
O21 O 0.1464(4) 0.6832(4) 0.16536(19) 0.0371(10) Uani 1 1 d . . . . .
O22 O 0.3387(4) 0.6038(4) 0.2834(2) 0.0388(10) Uani 1 1 d . . . . .
O23 O 0.3691(4) 0.8506(4) 0.0453(2) 0.0412(10) Uani 1 1 d . . . . .
O24 O 0.9078(5) 0.7253(5) 0.2372(2) 0.0688(15) Uani 1 1 d . . . . .
O25 O 0.1858(4) 0.9101(4) 0.3184(2) 0.0441(11) Uani 1 1 d . . . . .
O26 O 0.6028(5) 0.7532(5) 0.9676(3) 0.092(2) Uani 1 1 d . . . . .
O27 O 0.9130(8) 0.2778(9) 0.6246(4) 0.051(2) Uani 0.5 1 d . . P . .

loop_
_atom_site_aniso_label
_atom_site_aniso_U_11
_atom_site_aniso_U_22
_atom_site_aniso_U_33
_atom_site_aniso_U_23
_atom_site_aniso_U_13
_atom_site_aniso_U_12
C1 0.011(3) 0.023(3) 0.026(3) -0.007(2) 0.002(2) -0.001(2)
C2 0.015(3) 0.036(3) 0.023(3) -0.006(2) -0.003(2) -0.001(2)
C3 0.023(3) 0.042(4) 0.030(3) 0.003(3) 0.003(3) -0.004(3)
C4 0.021(3) 0.032(3) 0.042(3) 0.000(3) 0.002(3) -0.012(3)
C5 0.028(4) 0.037(3) 0.038(3) -0.004(3) -0.006(3) -0.013(3)
C6 0.019(3) 0.029(3) 0.029(3) 0.002(2) -0.007(2) -0.002(2)
C7 0.019(3) 0.016(3) 0.030(3) -0.004(2) -0.002(2) 0.001(2)
C8 0.019(3) 0.014(3) 0.024(3) -0.005(2) 0.000(2) -0.004(2)
C9 0.018(3) 0.019(3) 0.016(3) -0.001(2) 0.002(2) -0.005(2)
N1 0.019(3) 0.018(2) 0.026(3) 0.000(2) -0.003(2) -0.004(2)
O1 0.022(2) 0.0151(19) 0.0292(19) -0.0033(15) 0.0015(15) -0.0048(15)
C10 0.022(3) 0.016(3) 0.018(3) 0.004(2) -0.006(2) 0.000(2)
C11 0.023(3) 0.023(3) 0.031(3) -0.006(2) -0.010(2) 0.001(2)
C12 0.028(3) 0.021(3) 0.023(3) 0.001(2) 0.001(2) 0.003(2)
C13 0.020(3) 0.015(3) 0.021(3) 0.000(2) -0.004(2) -0.004(2)
O2 0.033(2) 0.0161(19) 0.032(2) 0.0045(16) 0.0003(17) 0.0001(17)
N2 0.017(2) 0.012(2) 0.020(2) -0.0005(17) -0.0008(17) -0.0015(18)
C14 0.012(3) 0.019(3) 0.022(3) -0.003(2) 0.000(2) 0.000(2)
C15 0.016(3) 0.018(3) 0.029(3) -0.002(2) -0.001(2) -0.004(2)
C16 0.019(3) 0.031(3) 0.029(3) -0.007(2) 0.000(2) -0.004(2)
C17 0.029(3) 0.049(4) 0.028(3) -0.007(3) 0.005(3) -0.012(3)
C18 0.023(3) 0.040(4) 0.040(3) -0.007(3) -0.002(3) 0.006(3)
C19 0.018(3) 0.018(3) 0.018(3) 0.003(2) 0.001(2) -0.002(2)
O3 0.020(2) 0.0143(18) 0.0286(19) -0.0021(14) -0.0019(15) 0.0001(15)
N3 0.021(2) 0.014(2) 0.022(2) 0.0005(17) -0.0033(18) -0.0045(19)
C20 0.025(3) 0.023(3) 0.021(3) -0.002(2) -0.007(2) -0.005(2)
C21 0.038(4) 0.025(3) 0.034(3) 0.006(2) -0.023(3) -0.003(3)
C22 0.016(3) 0.017(3) 0.022(3) 0.000(2) -0.009(2) -0.002(2)
O4 0.021(2) 0.0178(18) 0.0251(19) -0.0050(15) -0.0097(15) -0.0012(15)
N4 0.022(2) 0.011(2) 0.019(2) -0.0022(16) -0.0040(18) -0.0038(18)
C23 0.015(3) 0.018(3) 0.022(3) -0.003(2) -0.001(2) -0.006(2)
C24 0.016(3) 0.023(3) 0.034(3) -0.003(2) -0.005(2) -0.001(2)
C25 0.025(3) 0.020(3) 0.020(3) -0.001(2) 0.000(2) -0.004(2)
C26 0.022(3) 0.016(3) 0.012(2) -0.0006(19) -0.005(2) -0.006(2)
O5 0.020(2) 0.0151(18) 0.0232(18) 0.0005(14) -0.0045(15) -0.0038(15)
N5 0.016(2) 0.011(2) 0.020(2) 0.0010(16) -0.0027(17) -0.0038(17)
C27 0.016(3) 0.013(2) 0.018(2) 0.0003(19) -0.006(2) -0.001(2)
C28 0.014(3) 0.019(3) 0.030(3) -0.001(2) -0.006(2) -0.002(2)
C29 0.025(3) 0.033(3) 0.031(3) -0.007(2) -0.013(2) -0.005(3)
C30 0.049(3) 0.071(3) 0.039(3) -0.013(2) -0.015(2) -0.025(3)
C31 0.049(3) 0.071(3) 0.039(3) -0.013(2) -0.015(2) -0.025(3)
C32 0.016(3) 0.017(3) 0.020(3) 0.001(2) -0.003(2) -0.005(2)
O6 0.028(2) 0.021(2) 0.0259(19) -0.0048(15) -0.0077(16) 0.0041(17)
N6 0.020(2) 0.014(2) 0.021(2) -0.0008(17) -0.0065(18) 0.0018(18)
C33 0.020(3) 0.021(3) 0.015(2) -0.002(2) -0.002(2) -0.004(2)
C34 0.023(3) 0.020(3) 0.021(3) -0.005(2) -0.004(2) 0.000(2)
O7 0.022(2) 0.0217(19) 0.0242(19) 0.0026(15) -0.0033(15) -0.0037(16)
O8 0.031(2) 0.053(3) 0.028(2) 0.0091(18) -0.0118(18) -0.021(2)
C35 0.024(3) 0.024(3) 0.018(3) 0.002(2) -0.006(2) -0.004(2)
C36 0.022(3) 0.024(3) 0.015(2) 0.003(2) -0.005(2) -0.007(2)
C37 0.034(4) 0.022(3) 0.033(3) -0.003(2) -0.009(3) -0.005(3)
C38 0.048(4) 0.028(3) 0.047(4) -0.005(3) -0.022(3) -0.016(3)
C39 0.032(4) 0.055(4) 0.041(4) 0.010(3) -0.013(3) -0.022(3)
C40 0.028(3) 0.034(3) 0.026(3) -0.009(2) -0.005(2) -0.005(3)
C41 0.026(4) 0.063(4) 0.031(3) -0.011(3) 0.000(3) -0.014(3)
C42 0.020(3) 0.017(3) 0.032(3) -0.008(2) -0.005(2) 0.001(2)
C43 0.032(3) 0.021(3) 0.035(3) -0.008(2) -0.010(3) -0.003(3)
C44 0.028(3) 0.024(3) 0.045(4) -0.012(3) -0.006(3) -0.008(3)
C45 0.032(4) 0.033(3) 0.033(3) -0.015(3) -0.005(3) -0.004(3)
C46 0.033(4) 0.033(3) 0.026(3) -0.011(2) -0.001(3) -0.005(3)
C47 0.025(3) 0.025(3) 0.031(3) -0.010(2) 0.002(2) -0.007(2)
C48 0.017(3) 0.023(3) 0.035(3) -0.008(2) -0.007(2) 0.002(2)
C49 0.017(3) 0.019(3) 0.028(3) -0.007(2) -0.007(2) -0.003(2)
C50 0.019(3) 0.021(3) 0.013(2) -0.006(2) -0.002(2) 0.000(2)
C51 0.020(3) 0.019(3) 0.018(3) 0.000(2) -0.007(2) 0.001(2)
O9 0.016(2) 0.027(2) 0.0247(19) -0.0070(15) -0.0021(15) -0.0042(16)
N7 0.025(3) 0.018(3) 0.035(3) -0.007(2) -0.014(2) -0.002(2)
N8 0.015(2) 0.017(2) 0.024(2) -0.0027(17) -0.0075(18) -0.0004(18)
C52 0.029(3) 0.031(3) 0.023(3) -0.006(2) -0.009(2) -0.002(3)
C53 0.024(3) 0.020(3) 0.026(3) -0.001(2) -0.006(2) -0.001(2)
O10 0.016(2) 0.036(2) 0.028(2) -0.0082(17) -0.0097(16) 0.0042(17)
N9 0.015(2) 0.023(2) 0.018(2) -0.0049(17) -0.0052(17) 0.0013(18)
C54 0.024(3) 0.015(3) 0.022(3) -0.005(2) -0.007(2) -0.003(2)
C55 0.012(3) 0.023(3) 0.020(3) -0.006(2) -0.001(2) 0.001(2)
C56 0.021(3) 0.027(3) 0.020(3) -0.008(2) 0.001(2) -0.003(2)
C57 0.022(3) 0.027(3) 0.037(3) -0.014(2) -0.003(2) -0.004(2)
C58 0.028(3) 0.053(4) 0.047(4) -0.027(3) -0.003(3) -0.012(3)
C59 0.043(4) 0.030(3) 0.077(5) -0.009(3) -0.021(4) -0.006(3)
C60 0.017(3) 0.032(3) 0.014(3) -0.006(2) -0.003(2) -0.001(2)
O11 0.014(2) 0.037(2) 0.037(2) -0.0152(17) -0.0052(16) 0.0017(17)
N10 0.014(2) 0.024(2) 0.025(2) -0.0011(18) -0.0053(18) -0.0039(19)
N11 0.012(2) 0.022(2) 0.020(2) 0.0010(17) -0.0045(17) -0.0027(18)
C61 0.023(3) 0.022(3) 0.022(3) -0.004(2) -0.004(2) -0.004(2)
C62 0.018(3) 0.028(3) 0.017(3) 0.003(2) -0.006(2) -0.008(2)
C63 0.030(3) 0.024(3) 0.038(3) 0.005(2) -0.016(3) -0.007(3)
C64 0.016(3) 0.018(3) 0.017(2) -0.003(2) -0.005(2) -0.001(2)
C65 0.019(3) 0.026(3) 0.019(3) -0.001(2) -0.003(2) -0.003(2)
O12 0.018(2) 0.033(2) 0.0237(19) 0.0011(15) -0.0031(15) -0.0078(17)
C66 0.021(3) 0.022(3) 0.027(3) -0.008(2) -0.005(2) -0.001(2)
O13 0.016(2) 0.0246(19) 0.0285(19) -0.0033(15) -0.0085(15) -0.0043(16)
N12 0.012(2) 0.018(2) 0.022(2) -0.0037(17) -0.0047(17) -0.0009(17)
C67 0.021(3) 0.017(3) 0.015(2) -0.001(2) -0.002(2) -0.005(2)
C68 0.019(3) 0.018(3) 0.018(3) -0.003(2) -0.005(2) -0.001(2)
C69 0.031(3) 0.017(3) 0.030(3) -0.006(2) -0.002(2) -0.005(2)
C70 0.053(3) 0.027(2) 0.042(3) -0.0031(19) 0.001(2) -0.015(2)
C71 0.053(3) 0.027(2) 0.042(3) -0.0031(19) 0.001(2) -0.015(2)
C72 0.044(4) 0.059(4) 0.034(4) 0.009(3) 0.008(3) 0.014(4)
N13 0.015(2) 0.029(2) 0.023(2) -0.0023(19) -0.0011(18) 0.0035(19)
O14 0.025(2) 0.034(2) 0.025(2) -0.0079(16) -0.0058(16) 0.0052(18)
C73 0.020(3) 0.018(3) 0.020(3) -0.005(2) -0.006(2) 0.000(2)
C74 0.015(3) 0.031(3) 0.019(3) -0.004(2) 0.001(2) -0.002(2)
C75 0.020(3) 0.027(3) 0.023(3) 0.001(2) -0.002(2) -0.002(2)
C76 0.024(3) 0.029(3) 0.012(2) 0.001(2) -0.002(2) -0.007(2)
C77 0.022(3) 0.039(3) 0.028(3) -0.005(3) -0.002(2) 0.000(3)
C78 0.023(3) 0.064(4) 0.036(3) -0.021(3) -0.003(3) -0.011(3)
C79 0.039(4) 0.045(4) 0.045(4) -0.021(3) -0.006(3) -0.012(3)
C80 0.052(5) 0.032(4) 0.060(4) -0.016(3) -0.022(4) 0.002(3)
C81 0.024(3) 0.036(4) 0.053(4) -0.008(3) -0.022(3) 0.004(3)
C82 0.024(3) 0.022(3) 0.028(3) -0.006(2) -0.005(2) 0.002(2)
N14 0.022(2) 0.011(2) 0.019(2) 0.0027(16) -0.0060(18) -0.0036(18)
O15 0.030(2) 0.051(3) 0.037(2) -0.025(2) -0.0013(18) -0.008(2)
O16 0.035(2) 0.035(2) 0.035(2) 0.0009(18) -0.0020(18) -0.0166(19)
O17 0.032(2) 0.045(2) 0.035(2) -0.0024(18) -0.0086(18) -0.014(2)
O18 0.031(2) 0.036(2) 0.038(2) 0.0038(18) -0.0174(18) -0.0033(19)
O19A 0.035(3) 0.019(3) 0.039(3) -0.007(2) -0.006(2) 0.001(2)
O19B 0.033(11) 0.043(11) 0.051(13) 0.012(9) -0.023(9) -0.025(9)
O20 0.038(3) 0.035(2) 0.039(2) -0.0088(18) -0.0068(18) -0.0036(19)
O21 0.044(3) 0.040(2) 0.031(2) 0.0003(18) -0.0113(18) -0.016(2)
O22 0.028(2) 0.045(3) 0.042(2) 0.0023(19) -0.0108(19) -0.0024(19)
O23 0.035(3) 0.040(2) 0.048(2) -0.0008(19) -0.006(2) -0.008(2)
O24 0.080(4) 0.076(4) 0.055(3) 0.003(3) -0.017(3) -0.029(3)
O25 0.049(3) 0.029(2) 0.049(3) -0.0035(19) -0.003(2) 0.003(2)
O26 0.057(4) 0.052(3) 0.156(6) -0.052(3) 0.054(4) -0.032(3)
O27 0.036(5) 0.066(6) 0.049(5) 0.018(5) -0.014(4) -0.016(5)

loop_
_atom_type_symbol
_atom_type_description
_atom_type_scat_dispersion_real
_atom_type_scat_dispersion_imag
_atom_type_scat_source
C C 0.0033 0.0016 'International Tables Vol C Tables 4.2.6.8 and 6.1.1.4'
H H 0.0000 0.0000 'International Tables Vol C Tables 4.2.6.8 and 6.1.1.4'
N N 0.0061 0.0033 'International Tables Vol C Tables 4.2.6.8 and 6.1.1.4'
O O 0.0106 0.0060 'International Tables Vol C Tables 4.2.6.8 and 6.1.1.4'

loop_
_geom_angle_atom_site_label_1
_geom_angle_atom_site_label_2
_geom_angle_atom_site_label_3
_geom_angle
_geom_angle_site_symmetry_1
_geom_angle_site_symmetry_3
C2 C1 C6 118.1(5) . .
C2 C1 C7 121.5(5) . .
C6 C1 C7 120.3(5) . .
C1 C2 C3 120.6(5) . .
C1 C2 H2 119.7 . .
C3 C2 H2 119.7 . .
C4 C3 C2 120.6(5) . .
C4 C3 H3 119.7 . .
C2 C3 H3 119.7 . .
C3 C4 C5 119.3(5) . .
C3 C4 H4 120.3 . .
C5 C4 H4 120.3 . .
C6 C5 C4 120.4(5) . .
C6 C5 H5 119.8 . .
C4 C5 H5 119.8 . .
C5 C6 C1 120.9(5) . .
C5 C6 H6 119.5 . .
C1 C6 H6 119.5 . .
C1 C7 C8 111.8(4) . .
C1 C7 H7A 109.3 . .
C8 C7 H7A 109.3 . .
C1 C7 H7B 109.3 . .
C8 C7 H7B 109.3 . .
H7A C7 H7B 107.9 . .
N1 C8 C9 111.1(4) . .
N1 C8 C7 110.3(4) . .
C9 C8 C7 112.4(4) . .
N1 C8 H8 107.6 . .
C9 C8 H8 107.6 . .
C7 C8 H8 107.6 . .
O1 C9 N14 123.1(5) . .
O1 C9 C8 119.7(4) . .
N14 C9 C8 117.2(4) . .
C8 N1 H1A 109(3) . .
C8 N1 H1B 108(3) . .
H1A N1 H1B 109(5) . .
C8 N1 H1C 109(4) . .
H1A N1 H1C 109(5) . .
H1B N1 H1C 112(5) . .
N14 C10 C12 110.0(4) . .
N14 C10 C11 107.7(4) . .
C12 C10 C11 110.1(4) . .
N14 C10 C13 109.9(4) . .
C12 C10 C13 111.0(4) . .
C11 C10 C13 108.1(4) . .
C10 C11 H11A 109.5 . .
C10 C11 H11B 109.5 . .
H11A C11 H11B 109.5 . .
C10 C11 H11C 109.5 . .
H11A C11 H11C 109.5 . .
H11B C11 H11C 109.5 . .
C10 C12 H12A 109.5 . .
C10 C12 H12B 109.5 . .
H12A C12 H12B 109.5 . .
C10 C12 H12C 109.5 . .
H12A C12 H12C 109.5 . .
H12B C12 H12C 109.5 . .
O2 C13 N2 122.5(4) . .
O2 C13 C10 120.2(4) . .
N2 C13 C10 117.1(4) . .
C13 N2 C14 120.7(4) . .
C13 N2 H2A 119.7 . .
C14 N2 H2A 119.7 . .
N2 C14 C15 109.9(4) . .
N2 C14 C19 110.9(4) . .
C15 C14 C19 112.9(4) . .
N2 C14 H14 107.6 . .
C15 C14 H14 107.6 . .
C19 C14 H14 107.6 . .
C14 C15 C16 115.8(4) . .
C14 C15 H15A 108.3 . .
C16 C15 H15A 108.3 . .
C14 C15 H15B 108.3 . .
C16 C15 H15B 108.3 . .
H15A C15 H15B 107.4 . .
C18 C16 C15 112.8(4) . .
C18 C16 C17 109.6(5) . .
C15 C16 C17 109.0(4) . .
C18 C16 H16 108.5 . .
C15 C16 H16 108.5 . .
C17 C16 H16 108.5 . .
C16 C17 H17A 109.5 . .
C16 C17 H17B 109.5 . .
H17A C17 H17B 109.5 . .
C16 C17 H17C 109.5 . .
H17A C17 H17C 109.5 . .
H17B C17 H17C 109.5 . .
C16 C18 H18A 109.5 . .
C16 C18 H18B 109.5 . .
H18A C18 H18B 109.5 . .
C16 C18 H18C 109.5 . .
H18A C18 H18C 109.5 . .
H18B C18 H18C 109.5 . .
O3 C19 N3 121.7(5) . .
O3 C19 C14 120.3(4) . .
N3 C19 C14 118.0(4) . .
C19 N3 C20 119.7(4) . .
C19 N3 H3A 120.1 . .
C20 N3 H3A 120.1 . .
N3 C20 C21 109.9(4) . .
N3 C20 C22 111.3(4) . .
C21 C20 C22 109.1(4) . .
N3 C20 H20 108.8 . .
C21 C20 H20 108.8 . .
C22 C20 H20 108.8 . .
C20 C21 H21A 109.5 . .
C20 C21 H21B 109.5 . .
H21A C21 H21B 109.5 . .
C20 C21 H21C 109.5 . .
H21A C21 H21C 109.5 . .
H21B C21 H21C 109.5 . .
O4 C22 N4 122.6(4) . .
O4 C22 C20 120.8(4) . .
N4 C22 C20 116.6(4) . .
C22 N4 C23 123.7(4) . .
C22 N4 H4A 118.1 . .
C23 N4 H4A 118.1 . .
N4 C23 C24 111.1(4) . .
N4 C23 C25 107.7(4) . .
C24 C23 C25 109.7(4) . .
N4 C23 C26 110.3(4) . .
C24 C23 C26 111.2(4) . .
C25 C23 C26 106.8(4) . .
C23 C24 H24A 109.5 . .
C23 C24 H24B 109.5 . .
H24A C24 H24B 109.5 . .
C23 C24 H24C 109.5 . .
H24A C24 H24C 109.5 . .
H24B C24 H24C 109.5 . .
C23 C25 H25A 109.5 . .
C23 C25 H25B 109.5 . .
H25A C25 H25B 109.5 . .
C23 C25 H25C 109.5 . .
H25A C25 H25C 109.5 . .
H25B C25 H25C 109.5 . .
O5 C26 N5 123.1(4) . .
O5 C26 C23 120.0(4) . .
N5 C26 C23 116.7(4) . .
C26 N5 C27 122.5(4) . .
C26 N5 H5A 118.8 . .
C27 N5 H5A 118.8 . .
N5 C27 C32 114.5(4) . .
N5 C27 C28 110.4(4) . .
C32 C27 C28 109.9(4) . .
N5 C27 H27 107.2 . .
C32 C27 H27 107.2 . .
C28 C27 H27 107.2 . .
C29 C28 C27 113.9(4) . .
C29 C28 H28A 108.8 . .
C27 C28 H28A 108.8 . .
C29 C28 H28B 108.8 . .
C27 C28 H28B 108.8 . .
H28A C28 H28B 107.7 . .
C30 C29 C28 113.6(5) . .
C30 C29 C31 110.3(5) . .
C28 C29 C31 109.1(5) . .
C30 C29 H29 107.9 . .
C28 C29 H29 107.9 . .
C31 C29 H29 107.9 . .
C29 C30 H30A 109.5 . .
C29 C30 H30B 109.5 . .
H30A C30 H30B 109.5 . .
C29 C30 H30C 109.5 . .
H30A C30 H30C 109.5 . .
H30B C30 H30C 109.5 . .
C29 C31 H31A 109.5 . .
C29 C31 H31B 109.5 . .
H31A C31 H31B 109.5 . .
C29 C31 H31C 109.5 . .
H31A C31 H31C 109.5 . .
H31B C31 H31C 109.5 . .
O6 C32 N6 123.2(4) . .
O6 C32 C27 118.8(4) . .
N6 C32 C27 118.0(4) . .
C32 N6 C33 122.7(4) . .
C32 N6 H6A 118.6 . .
C33 N6 H6A 118.6 . .
N6 C33 C35 110.3(4) . .
N6 C33 C34 108.2(4) . .
C35 C33 C34 114.7(4) . .
N6 C33 H33 107.8 . .
C35 C33 H33 107.8 . .
C34 C33 H33 107.8 . .
O8 C34 O7 123.5(5) . .
O8 C34 C33 120.5(4) . .
O7 C34 C33 115.9(4) . .
C36 C35 C33 112.6(4) . .
C36 C35 H35A 109.1 . .
C33 C35 H35A 109.1 . .
C36 C35 H35B 109.1 . .
C33 C35 H35B 109.1 . .
H35A C35 H35B 107.8 . .
C37 C36 C40 118.9(5) . .
C37 C36 C35 121.4(5) . .
C40 C36 C35 119.6(5) . .
C36 C37 C38 120.1(5) . .
C36 C37 H37 120.0 . .
C38 C37 H37 120.0 . .
C37 C38 C39 120.9(5) . .
C37 C38 H38 119.6 . .
C39 C38 H38 119.6 . .
C41 C39 C38 119.4(6) . .
C41 C39 H39 120.3 . .
C38 C39 H39 120.3 . .
C36 C40 C41 121.1(5) . .
C36 C40 H40 119.5 . .
C41 C40 H40 119.5 . .
C39 C41 C40 119.6(6) . .
C39 C41 H41 120.2 . .
C40 C41 H41 120.2 . .
C43 C42 C47 118.2(5) . .
C43 C42 C48 121.5(5) . .
C47 C42 C48 120.1(5) . .
C42 C43 C44 121.4(5) . .
C42 C43 H43 119.3 . .
C44 C43 H43 119.3 . .
C43 C44 C45 120.0(5) . .
C43 C44 H44 120.0 . .
C45 C44 H44 120.0 . .
C46 C45 C44 119.6(5) . .
C46 C45 H45 120.2 . .
C44 C45 H45 120.2 . .
C45 C46 C47 119.6(5) . .
C45 C46 H46 120.2 . .
C47 C46 H46 120.2 . .
C46 C47 C42 121.0(5) . .
C46 C47 H47 119.5 . .
C42 C47 H47 119.5 . .
C42 C48 C49 110.2(4) . .
C42 C48 H48A 109.6 . .
C49 C48 H48A 109.6 . .
C42 C48 H48B 109.6 . .
C49 C48 H48B 109.6 . .
H48A C48 H48B 108.1 . .
N7 C49 C50 112.7(4) . .
N7 C49 C48 108.9(4) . .
C50 C49 C48 111.9(4) . .
N7 C49 H49 107.7 . .
C50 C49 H49 107.7 . .
C48 C49 H49 107.7 . .
O9 C50 N8 123.4(5) . .
O9 C50 C49 119.3(4) . .
N8 C50 C49 117.3(4) . .
N8 C51 C52 109.6(4) . .
N8 C51 C54 109.2(4) . .
C52 C51 C54 111.7(4) . .
N8 C51 C53 107.7(4) . .
C52 C51 C53 110.5(4) . .
C54 C51 C53 108.0(4) . .
C49 N7 H7C 109(3) . .
C49 N7 H7D 111(4) . .
H7C N7 H7D 105(5) . .
C49 N7 H7E 112(5) . .
H7C N7 H7E 113(6) . .
H7D N7 H7E 107(6) . .
C50 N8 C51 120.2(4) . .
C50 N8 H8A 119.9 . .
C51 N8 H8A 119.9 . .
C51 C52 H52A 109.5 . .
C51 C52 H52B 109.5 . .
H52A C52 H52B 109.5 . .
C51 C52 H52C 109.5 . .
H52A C52 H52C 109.5 . .
H52B C52 H52C 109.5 . .
C51 C53 H53A 109.5 . .
C51 C53 H53B 109.5 . .
H53A C53 H53B 109.5 . .
C51 C53 H53C 109.5 . .
H53A C53 H53C 109.5 . .
H53B C53 H53C 109.5 . .
C54 N9 C55 120.3(4) . .
C54 N9 H9A 119.9 . .
C55 N9 H9A 119.9 . .
O10 C54 N9 121.4(5) . .
O10 C54 C51 121.9(4) . .
N9 C54 C51 116.6(4) . .
N9 C55 C56 111.3(4) . .
N9 C55 C60 112.3(4) . .
C56 C55 C60 111.8(4) . .
N9 C55 H55 107.0 . .
C56 C55 H55 107.0 . .
C60 C55 H55 107.0 . .
C55 C56 C57 113.7(4) . .
C55 C56 H56A 108.8 . .
C57 C56 H56A 108.8 . .
C55 C56 H56B 108.8 . .
C57 C56 H56B 108.8 . .
H56A C56 H56B 107.7 . .
C58 C57 C59 110.3(5) . .
C58 C57 C56 109.4(4) . .
C59 C57 C56 111.7(5) . .
C58 C57 H57 108.4 . .
C59 C57 H57 108.4 . .
C56 C57 H57 108.4 . .
C57 C58 H58A 109.5 . .
C57 C58 H58B 109.5 . .
H58A C58 H58B 109.5 . .
C57 C58 H58C 109.5 . .
H58A C58 H58C 109.5 . .
H58B C58 H58C 109.5 . .
C57 C59 H59A 109.5 . .
C57 C59 H59B 109.5 . .
H59A C59 H59B 109.5 . .
C57 C59 H59C 109.5 . .
H59A C59 H59C 109.5 . .
H59B C59 H59C 109.5 . .
O11 C60 N10 122.2(5) . .
O11 C60 C55 120.0(4) . .
N10 C60 C55 117.8(4) . .
C60 N10 C62 118.8(4) . .
C60 N10 H10A 120.6 . .
C62 N10 H10A 120.6 . .
C61 N11 C64 120.9(4) . .
C61 N11 H11D 119.6 . .
C64 N11 H11D 119.6 . .
O12 C61 N11 122.4(4) . .
O12 C61 C62 121.0(4) . .
N11 C61 C62 116.5(4) . .
N10 C62 C63 111.6(4) . .
N10 C62 C61 110.1(4) . .
C63 C62 C61 109.9(4) . .
N10 C62 H62 108.4 . .
C63 C62 H62 108.4 . .
C61 C62 H62 108.4 . .
C62 C63 H63A 109.5 . .
C62 C63 H63B 109.5 . .
H63A C63 H63B 109.5 . .
C62 C63 H63C 109.5 . .
H63A C63 H63C 109.5 . .
H63B C63 H63C 109.5 . .
N11 C64 C66 110.4(4) . .
N11 C64 C65 108.2(4) . .
C66 C64 C65 110.6(4) . .
N11 C64 C67 107.9(4) . .
C66 C64 C67 111.4(4) . .
C65 C64 C67 108.3(4) . .
C64 C65 H65A 109.5 . .
C64 C65 H65B 109.5 . .
H65A C65 H65B 109.5 . .
C64 C65 H65C 109.5 . .
H65A C65 H65C 109.5 . .
H65B C65 H65C 109.5 . .
C64 C66 H66A 109.5 . .
C64 C66 H66B 109.5 . .
H66A C66 H66B 109.5 . .
C64 C66 H66C 109.5 . .
H66A C66 H66C 109.5 . .
H66B C66 H66C 109.5 . .
C67 N12 C68 124.7(4) . .
C67 N12 H12D 117.6 . .
C68 N12 H12D 117.6 . .
O13 C67 N12 122.7(4) . .
O13 C67 C64 120.8(4) . .
N12 C67 C64 116.4(4) . .
N12 C68 C73 116.1(4) . .
N12 C68 C69 108.5(4) . .
C73 C68 C69 109.0(4) . .
N12 C68 H68 107.6 . .
C73 C68 H68 107.6 . .
C69 C68 H68 107.6 . .
C70 C69 C68 114.6(4) . .
C70 C69 H69A 108.6 . .
C68 C69 H69A 108.6 . .
C70 C69 H69B 108.6 . .
C68 C69 H69B 108.6 . .
H69A C69 H69B 107.6 . .
C72 C70 C71 111.6(5) . .
C72 C70 C69 111.5(5) . .
C71 C70 C69 109.3(5) . .
C72 C70 H70 108.1 . .
C71 C70 H70 108.1 . .
C69 C70 H70 108.1 . .
C70 C71 H71A 109.5 . .
C70 C71 H71B 109.5 . .
H71A C71 H71B 109.5 . .
C70 C71 H71C 109.5 . .
H71A C71 H71C 109.5 . .
H71B C71 H71C 109.5 . .
C70 C72 H72A 109.5 . .
C70 C72 H72B 109.5 . .
H72A C72 H72B 109.5 . .
C70 C72 H72C 109.5 . .
H72A C72 H72C 109.5 . .
H72B C72 H72C 109.5 . .
C73 N13 C74 121.8(4) . .
C73 N13 H13A 119.1 . .
C74 N13 H13A 119.1 . .
O14 C73 N13 123.1(5) . .
O14 C73 C68 118.1(4) . .
N13 C73 C68 118.7(4) . .
N13 C74 C75 110.4(4) . .
N13 C74 C82 111.8(4) . .
C75 C74 C82 112.8(4) . .
N13 C74 H74 107.2 . .
C75 C74 H74 107.2 . .
C82 C74 H74 107.2 . .
C76 C75 C74 114.4(4) . .
C76 C75 H75A 108.6 . .
C74 C75 H75A 108.6 . .
C76 C75 H75B 108.6 . .
C74 C75 H75B 108.6 . .
H75A C75 H75B 107.6 . .
C77 C76 C81 117.8(5) . .
C77 C76 C75 120.6(5) . .
C81 C76 C75 121.5(5) . .
C76 C77 C78 120.9(5) . .
C76 C77 H77 119.5 . .
C78 C77 H77 119.5 . .
C79 C78 C77 121.0(6) . .
C79 C78 H78 119.5 . .
C77 C78 H78 119.5 . .
C78 C79 C80 118.5(6) . .
C78 C79 H79 120.8 . .
C80 C79 H79 120.8 . .
C81 C80 C79 120.6(6) . .
C81 C80 H80 119.7 . .
C79 C80 H80 119.7 . .
C80 C81 C76 121.2(6) . .
C80 C81 H81 119.4 . .
C76 C81 H81 119.4 . .
O16 C82 O15 124.6(5) . .
O16 C82 C74 117.4(5) . .
O15 C82 C74 117.8(5) . .
C9 N14 C10 121.9(4) . .
C9 N14 H14A 119.1 . .
C10 N14 H14A 119.1 . .

loop_
_geom_bond_atom_site_label_1
_geom_bond_atom_site_label_2
_geom_bond_distance
_geom_bond_site_symmetry_2
C1 C2 1.384(7) .
C1 C6 1.392(7) .
C1 C7 1.509(7) .
C2 C3 1.385(8) .
C2 H2 0.9500 .
C3 C4 1.371(8) .
C3 H3 0.9500 .
C4 C5 1.379(8) .
C4 H4 0.9500 .
C5 C6 1.373(7) .
C5 H5 0.9500 .
C6 H6 0.9500 .
C7 C8 1.539(7) .
C7 H7A 0.9900 .
C7 H7B 0.9900 .
C8 N1 1.487(6) .
C8 C9 1.523(7) .
C8 H8 1.0000 .
C9 O1 1.228(6) .
C9 N14 1.344(6) .
N1 H1A 0.88(6) .
N1 H1B 0.90(5) .
N1 H1C 0.94(7) .
C10 N14 1.477(6) .
C10 C12 1.520(7) .
C10 C11 1.525(7) .
C10 C13 1.543(7) .
C11 H11A 0.9800 .
C11 H11B 0.9800 .
C11 H11C 0.9800 .
C12 H12A 0.9800 .
C12 H12B 0.9800 .
C12 H12C 0.9800 .
C13 O2 1.236(5) .
C13 N2 1.328(6) .
N2 C14 1.468(6) .
N2 H2A 0.8800 .
C14 C15 1.522(7) .
C14 C19 1.526(7) .
C14 H14 1.0000 .
C15 C16 1.528(7) .
C15 H15A 0.9900 .
C15 H15B 0.9900 .
C16 C18 1.522(8) .
C16 C17 1.533(7) .
C16 H16 1.0000 .
C17 H17A 0.9800 .
C17 H17B 0.9800 .
C17 H17C 0.9800 .
C18 H18A 0.9800 .
C18 H18B 0.9800 .
C18 H18C 0.9800 .
C19 O3 1.240(6) .
C19 N3 1.340(6) .
N3 C20 1.457(6) .
N3 H3A 0.8800 .
C20 C21 1.525(7) .
C20 C22 1.525(7) .
C20 H20 1.0000 .
C21 H21A 0.9800 .
C21 H21B 0.9800 .
C21 H21C 0.9800 .
C22 O4 1.244(5) .
C22 N4 1.341(6) .
N4 C23 1.459(6) .
N4 H4A 0.8800 .
C23 C24 1.531(7) .
C23 C25 1.537(7) .
C23 C26 1.542(7) .
C24 H24A 0.9800 .
C24 H24B 0.9800 .
C24 H24C 0.9800 .
C25 H25A 0.9800 .
C25 H25B 0.9800 .
C25 H25C 0.9800 .
C26 O5 1.246(5) .
C26 N5 1.331(6) .
N5 C27 1.456(6) .
N5 H5A 0.8800 .
C27 C32 1.533(7) .
C27 C28 1.535(7) .
C27 H27 1.0000 .
C28 C29 1.518(7) .
C28 H28A 0.9900 .
C28 H28B 0.9900 .
C29 C30 1.497(8) .
C29 C31 1.533(8) .
C29 H29 1.0000 .
C30 H30A 0.9800 .
C30 H30B 0.9800 .
C30 H30C 0.9800 .
C31 H31A 0.9800 .
C31 H31B 0.9800 .
C31 H31C 0.9800 .
C32 O6 1.233(6) .
C32 N6 1.334(6) .
N6 C33 1.466(6) .
N6 H6A 0.8800 .
C33 C35 1.524(6) .
C33 C34 1.536(7) .
C33 H33 1.0000 .
C34 O8 1.235(6) .
C34 O7 1.272(6) .
C35 C36 1.519(7) .
C35 H35A 0.9900 .
C35 H35B 0.9900 .
C36 C37 1.387(7) .
C36 C40 1.391(7) .
C37 C38 1.387(8) .
C37 H37 0.9500 .
C38 C39 1.395(9) .
C38 H38 0.9500 .
C39 C41 1.379(9) .
C39 H39 0.9500 .
C40 C41 1.398(8) .
C40 H40 0.9500 .
C41 H41 0.9500 .
C42 C43 1.372(7) .
C42 C47 1.389(7) .
C42 C48 1.510(7) .
C43 C44 1.378(8) .
C43 H43 0.9500 .
C44 C45 1.382(8) .
C44 H44 0.9500 .
C45 C46 1.380(8) .
C45 H45 0.9500 .
C46 C47 1.387(8) .
C46 H46 0.9500 .
C47 H47 0.9500 .
C48 C49 1.552(7) .
C48 H48A 0.9900 .
C48 H48B 0.9900 .
C49 N7 1.496(6) .
C49 C50 1.518(7) .
C49 H49 1.0000 .
C50 O9 1.226(6) .
C50 N8 1.341(6) .
C51 N8 1.473(6) .
C51 C52 1.522(7) .
C51 C54 1.531(7) .
C51 C53 1.532(7) .
N7 H7C 0.86(5) .
N7 H7D 0.99(7) .
N7 H7E 0.78(7) .
N8 H8A 0.8800 .
C52 H52A 0.9800 .
C52 H52B 0.9800 .
C52 H52C 0.9800 .
C53 H53A 0.9800 .
C53 H53B 0.9800 .
C53 H53C 0.9800 .
O10 C54 1.236(6) .
N9 C54 1.339(6) .
N9 C55 1.463(6) .
N9 H9A 0.8800 .
C55 C56 1.514(7) .
C55 C60 1.529(7) .
C55 H55 1.0000 .
C56 C57 1.541(7) .
C56 H56A 0.9900 .
C56 H56B 0.9900 .
C57 C58 1.522(7) .
C57 C59 1.529(8) .
C57 H57 1.0000 .
C58 H58A 0.9800 .
C58 H58B 0.9800 .
C58 H58C 0.9800 .
C59 H59A 0.9800 .
C59 H59B 0.9800 .
C59 H59C 0.9800 .
C60 O11 1.232(6) .
C60 N10 1.336(6) .
N10 C62 1.453(6) .
N10 H10A 0.8800 .
N11 C61 1.337(6) .
N11 C64 1.470(6) .
N11 H11D 0.8800 .
C61 O12 1.244(6) .
C61 C62 1.528(7) .
C62 C63 1.521(7) .
C62 H62 1.0000 .
C63 H63A 0.9800 .
C63 H63B 0.9800 .
C63 H63C 0.9800 .
C64 C66 1.521(7) .
C64 C65 1.531(7) .
C64 C67 1.548(7) .
C65 H65A 0.9800 .
C65 H65B 0.9800 .
C65 H65C 0.9800 .
C66 H66A 0.9800 .
C66 H66B 0.9800 .
C66 H66C 0.9800 .
O13 C67 1.248(6) .
N12 C67 1.327(6) .
N12 C68 1.457(6) .
N12 H12D 0.8800 .
C68 C73 1.523(7) .
C68 C69 1.536(7) .
C68 H68 1.0000 .
C69 C70 1.528(8) .
C69 H69A 0.9900 .
C69 H69B 0.9900 .
C70 C72 1.511(9) .
C70 C71 1.516(8) .
C70 H70 1.0000 .
C71 H71A 0.9800 .
C71 H71B 0.9800 .
C71 H71C 0.9800 .
C72 H72A 0.9800 .
C72 H72B 0.9800 .
C72 H72C 0.9800 .
N13 C73 1.315(6) .
N13 C74 1.464(6) .
N13 H13A 0.8800 .
O14 C73 1.239(6) .
C74 C75 1.531(7) .
C74 C82 1.537(7) .
C74 H74 1.0000 .
C75 C76 1.513(7) .
C75 H75A 0.9900 .
C75 H75B 0.9900 .
C76 C77 1.385(7) .
C76 C81 1.386(8) .
C77 C78 1.391(8) .
C77 H77 0.9500 .
C78 C79 1.374(9) .
C78 H78 0.9500 .
C79 C80 1.388(9) .
C79 H79 0.9500 .
C80 C81 1.385(8) .
C80 H80 0.9500 .
C81 H81 0.9500 .
C82 O16 1.252(6) .
C82 O15 1.256(6) .
N14 H14A 0.8800 .
O19Bb O24 1.571(16) .

loop_
_geom_hbond_atom_site_label_D
_geom_hbond_atom_site_label_H
_geom_hbond_atom_site_label_A
_geom_hbond_distance_DH
_geom_hbond_distance_HA
_geom_hbond_distance_DA
_geom_hbond_angle_DHA
_geom_hbond_site_symmetry_A
N1 H1A O5_$1 0.88(6) 1.97(6) 2.824(6) 163(5) 1_545
N1 H1B O7_$1 0.90(5) 1.87(6) 2.746(6) 164(4) 1_545
N1 H1C O18_$1 0.94(7) 1.75(7) 2.690(6) 172(6) 1_545
C12 H12A O1 0.98 2.59 3.151(6) 116.2 .
C15 H15B O6_$1 0.99 2.60 3.292(6) 127.4 1_545
C21 H21A O23_$2 0.98 2.64 3.273(7) 122.2 1_546
N4 H4A O1 0.88 2.16 2.992(5) 158.4 .
C24 H24A O4 0.98 2.60 3.164(6) 116.8 .
N5 H5A O3 0.88 2.09 2.899(5) 151.9 .
N6 H6A O4 0.88 2.19 3.055(5) 167.9 .
C49 H49 O22 1.00 2.51 3.072(6) 115.5 .
C49 H49 O25 1.00 2.64 3.451(6) 138.3 .
N7 H7C O15_$3 0.86(5) 1.92(6) 2.778(7) 171(5) 1_455
N7 H7D O13_$3 0.99(7) 1.95(7) 2.919(6) 164(5) 1_455
N7 H7E O19Aa_$3 0.78(7) 1.95(8) 2.718(7) 166(7) 1_455
N7 H7E O19Bb_$3 0.78(7) 2.21(7) 2.900(16) 147(7) 1_455
C52 H52A O9 0.98 2.55 3.105(6) 115.8 .
C53 H53C O14_$3 0.98 2.40 3.333(6) 159.2 1_455
N10 H10A O22 0.88 2.01 2.831(6) 154.2 .
N11 H11D O9 0.88 2.25 3.117(5) 167.3 .
C65 H65C O10 0.98 2.45 3.348(6) 151.8 .
C66 H66A O12 0.98 2.47 3.052(6) 117.8 .
N12 H12D O11 0.88 2.41 3.017(5) 126.5 .
N13 H13A O11 0.88 2.08 2.864(6) 148.2 .

loop_
_geom_torsion_atom_site_label_1
_geom_torsion_atom_site_label_2
_geom_torsion_atom_site_label_3
_geom_torsion_atom_site_label_4
_geom_torsion
_geom_torsion_site_symmetry_1
_geom_torsion_site_symmetry_2
_geom_torsion_site_symmetry_3
_geom_torsion_site_symmetry_4
C6 C1 C2 C3 -0.9(7) . . . .
C7 C1 C2 C3 176.8(5) . . . .
C1 C2 C3 C4 -0.4(8) . . . .
C2 C3 C4 C5 1.2(9) . . . .
C3 C4 C5 C6 -0.7(9) . . . .
C4 C5 C6 C1 -0.6(8) . . . .
C2 C1 C6 C5 1.4(8) . . . .
C7 C1 C6 C5 -176.3(5) . . . .
C2 C1 C7 C8 -93.3(6) . . . .
C6 C1 C7 C8 84.4(6) . . . .
C1 C7 C8 N1 -174.6(4) . . . .
C1 C7 C8 C9 60.8(5) . . . .
N1 C8 C9 O1 139.5(5) . . . .
C7 C8 C9 O1 -96.4(5) . . . .
N1 C8 C9 N14 -42.8(6) . . . .
C7 C8 C9 N14 81.4(5) . . . .
N14 C10 C13 O2 140.2(5) . . . .
C12 C10 C13 O2 18.3(7) . . . .
C11 C10 C13 O2 -102.6(5) . . . .
N14 C10 C13 N2 -46.2(6) . . . .
C12 C10 C13 N2 -168.1(4) . . . .
C11 C10 C13 N2 71.0(5) . . . .
O2 C13 N2 C14 -1.4(7) . . . .
C10 C13 N2 C14 -174.8(4) . . . .
C13 N2 C14 C15 152.8(4) . . . .
C13 N2 C14 C19 -81.7(5) . . . .
N2 C14 C15 C16 -171.6(4) . . . .
C19 C14 C15 C16 64.0(6) . . . .
C14 C15 C16 C18 55.0(6) . . . .
C14 C15 C16 C17 176.9(4) . . . .
N2 C14 C19 O3 136.8(4) . . . .
C15 C14 C19 O3 -99.3(5) . . . .
N2 C14 C19 N3 -42.2(6) . . . .
C15 C14 C19 N3 81.6(5) . . . .
O3 C19 N3 C20 -0.3(7) . . . .
C14 C19 N3 C20 178.8(4) . . . .
C19 N3 C20 C21 -175.1(4) . . . .
C19 N3 C20 C22 -54.1(6) . . . .
N3 C20 C22 O4 142.3(5) . . . .
C21 C20 C22 O4 -96.3(5) . . . .
N3 C20 C22 N4 -38.8(6) . . . .
C21 C20 C22 N4 82.6(5) . . . .
O4 C22 N4 C23 1.1(7) . . . .
C20 C22 N4 C23 -177.7(4) . . . .
C22 N4 C23 C24 69.5(6) . . . .
C22 N4 C23 C25 -170.4(4) . . . .
C22 N4 C23 C26 -54.2(6) . . . .
N4 C23 C26 O5 155.4(4) . . . .
C24 C23 C26 O5 31.7(6) . . . .
C25 C23 C26 O5 -87.9(5) . . . .
N4 C23 C26 N5 -29.8(5) . . . .
C24 C23 C26 N5 -153.5(4) . . . .
C25 C23 C26 N5 86.9(5) . . . .
O5 C26 N5 C27 1.7(7) . . . .
C23 C26 N5 C27 -172.8(4) . . . .
C26 N5 C27 C32 -85.8(5) . . . .
C26 N5 C27 C28 149.6(4) . . . .
N5 C27 C28 C29 -57.2(5) . . . .
C32 C27 C28 C29 175.6(4) . . . .
C27 C28 C29 C30 -55.2(6) . . . .
C27 C28 C29 C31 -178.7(5) . . . .
N5 C27 C32 O6 177.0(4) . . . .
C28 C27 C32 O6 -58.1(6) . . . .
N5 C27 C32 N6 -3.0(6) . . . .
C28 C27 C32 N6 121.9(5) . . . .
O6 C32 N6 C33 -2.4(7) . . . .
C27 C32 N6 C33 177.6(4) . . . .
C32 N6 C33 C35 131.6(5) . . . .
C32 N6 C33 C34 -102.2(5) . . . .
N6 C33 C34 O8 -117.5(5) . . . .
C35 C33 C34 O8 6.1(7) . . . .
N6 C33 C34 O7 58.4(5) . . . .
C35 C33 C34 O7 -178.0(4) . . . .
N6 C33 C35 C36 -73.2(5) . . . .
C34 C33 C35 C36 164.3(4) . . . .
C33 C35 C36 C37 83.2(6) . . . .
C33 C35 C36 C40 -94.1(5) . . . .
C40 C36 C37 C38 -0.9(8) . . . .
C35 C36 C37 C38 -178.2(5) . . . .
C36 C37 C38 C39 0.2(9) . . . .
C37 C38 C39 C41 0.4(9) . . . .
C37 C36 C40 C41 1.0(8) . . . .
C35 C36 C40 C41 178.4(5) . . . .
C38 C39 C41 C40 -0.3(9) . . . .
C36 C40 C41 C39 -0.4(9) . . . .
C47 C42 C43 C44 3.5(8) . . . .
C48 C42 C43 C44 -172.9(5) . . . .
C42 C43 C44 C45 -1.9(8) . . . .
C43 C44 C45 C46 -1.4(8) . . . .
C44 C45 C46 C47 2.9(8) . . . .
C45 C46 C47 C42 -1.2(8) . . . .
C43 C42 C47 C46 -1.9(8) . . . .
C48 C42 C47 C46 174.5(5) . . . .
C43 C42 C48 C49 69.1(6) . . . .
C47 C42 C48 C49 -107.2(5) . . . .
C42 C48 C49 N7 178.9(4) . . . .
C42 C48 C49 C50 53.7(6) . . . .
N7 C49 C50 O9 150.2(4) . . . .
C48 C49 C50 O9 -86.7(5) . . . .
N7 C49 C50 N8 -31.1(6) . . . .
C48 C49 C50 N8 91.9(5) . . . .
O9 C50 N8 C51 3.4(7) . . . .
C49 C50 N8 C51 -175.2(4) . . . .
C52 C51 N8 C50 70.5(5) . . . .
C54 C51 N8 C50 -52.2(5) . . . .
C53 C51 N8 C50 -169.3(4) . . . .
C55 N9 C54 O10 1.7(7) . . . .
C55 N9 C54 C51 -174.9(4) . . . .
N8 C51 C54 O10 139.7(4) . . . .
C52 C51 C54 O10 18.2(6) . . . .
C53 C51 C54 O10 -103.5(5) . . . .
N8 C51 C54 N9 -43.7(6) . . . .
C52 C51 C54 N9 -165.2(4) . . . .
C53 C51 C54 N9 73.1(5) . . . .
C54 N9 C55 C56 164.0(4) . . . .
C54 N9 C55 C60 -69.9(6) . . . .
N9 C55 C56 C57 -60.3(6) . . . .
C60 C55 C56 C57 173.3(4) . . . .
C55 C56 C57 C58 -173.1(4) . . . .
C55 C56 C57 C59 -50.7(6) . . . .
N9 C55 C60 O11 137.0(4) . . . .
C56 C55 C60 O11 -97.2(5) . . . .
N9 C55 C60 N10 -42.4(6) . . . .
C56 C55 C60 N10 83.5(5) . . . .
O11 C60 N10 C62 -1.5(7) . . . .
C55 C60 N10 C62 177.9(4) . . . .
C64 N11 C61 O12 -1.2(7) . . . .
C64 N11 C61 C62 -177.4(4) . . . .
C60 N10 C62 C63 -178.4(4) . . . .
C60 N10 C62 C61 -56.1(6) . . . .
O12 C61 C62 N10 140.1(5) . . . .
N11 C61 C62 N10 -43.7(6) . . . .
O12 C61 C62 C63 -96.7(6) . . . .
N11 C61 C62 C63 79.6(5) . . . .
C61 N11 C64 C66 69.3(5) . . . .
C61 N11 C64 C65 -169.6(4) . . . .
C61 N11 C64 C67 -52.7(5) . . . .
C68 N12 C67 O13 6.0(7) . . . .
C68 N12 C67 C64 -169.9(4) . . . .
N11 C64 C67 O13 139.3(4) . . . .
C66 C64 C67 O13 18.0(6) . . . .
C65 C64 C67 O13 -103.8(5) . . . .
N11 C64 C67 N12 -44.7(5) . . . .
C66 C64 C67 N12 -166.0(4) . . . .
C65 C64 C67 N12 72.1(5) . . . .
C67 N12 C68 C73 -87.4(5) . . . .
C67 N12 C68 C69 149.5(4) . . . .
N12 C68 C69 C70 -65.5(6) . . . .
C73 C68 C69 C70 167.1(5) . . . .
C68 C69 C70 C72 -69.3(6) . . . .
C68 C69 C70 C71 166.9(5) . . . .
C74 N13 C73 O14 -4.4(7) . . . .
C74 N13 C73 C68 179.4(4) . . . .
N12 C68 C73 O14 159.0(4) . . . .
C69 C68 C73 O14 -78.1(5) . . . .
N12 C68 C73 N13 -24.7(6) . . . .
C69 C68 C73 N13 98.3(5) . . . .
C73 N13 C74 C75 146.4(5) . . . .
C73 N13 C74 C82 -87.2(6) . . . .
N13 C74 C75 C76 -74.6(5) . . . .
C82 C74 C75 C76 159.6(4) . . . .
C74 C75 C76 C77 132.0(5) . . . .
C74 C75 C76 C81 -52.4(6) . . . .
C81 C76 C77 C78 0.4(8) . . . .
C75 C76 C77 C78 176.1(5) . . . .
C76 C77 C78 C79 0.1(8) . . . .
C77 C78 C79 C80 -0.7(9) . . . .
C78 C79 C80 C81 0.8(10) . . . .
C79 C80 C81 C76 -0.3(10) . . . .
C77 C76 C81 C80 -0.2(8) . . . .
C75 C76 C81 C80 -176.0(5) . . . .
N13 C74 C82 O16 -163.1(4) . . . .
C75 C74 C82 O16 -38.1(7) . . . .
N13 C74 C82 O15 20.3(7) . . . .
C75 C74 C82 O15 145.4(5) . . . .
O1 C9 N14 C10 6.7(7) . . . .
C8 C9 N14 C10 -171.0(4) . . . .
C12 C10 N14 C9 68.9(6) . . . .
C11 C10 N14 C9 -171.1(4) . . . .
C13 C10 N14 C9 -53.6(6) . . . .
